data_2229656
loop_
_publ_author_name
'Ather, Abdul Qayyum'
'Tahir, M. Nawaz'
'Khan, Misbahul Ain'
'Athar, Muhammad Makshoof'

_publ_section_title
;
 3-Chloro-6-[2-(cyclopentylidene)hydrazin-1-yl]pyridazine
;
_journal_coeditor_code GK2360
_journal_issue 4
_journal_name_full 'Acta Crystallographica Section E'
_journal_page_first o1020
_journal_paper_doi 10.1107/S1600536811011342
_journal_volume 67
_journal_year 2011
_chemical_formula_iupac 'C9 H11 Cl N4'
_chemical_formula_moiety 'C9 H11 Cl N4'
_chemical_formula_sum 'C9 H11 Cl N4'
_chemical_formula_weight 210.67
_chemical_name_systematic
;
3-Chloro-6-{2-[cyclopentylidene]hydrazin-1-yl}pyridazine
;
_space_group_IT_number 29
_symmetry_cell_setting orthorhombic
_symmetry_space_group_name_Hall 'P 2c -2ac'
_symmetry_space_group_name_H-M 'P c a 21'
_atom_sites_solution_hydrogens geom
_atom_sites_solution_primary direct
_atom_sites_solution_secondary difmap
_audit_creation_method SHELXL-97
_cell_angle_alpha 90
_cell_angle_beta 90
_cell_angle_gamma 90
_cell_formula_units_Z 8
_cell_length_a 10.180(5)
_cell_length_b 9.870(5)
_cell_length_c 20.049(3)
_cell_measurement_reflns_used 1374
_cell_measurement_temperature 296(2)
_cell_measurement_theta_max 28.33
_cell_measurement_theta_min 2.87
_cell_volume 2014.5(15)
_computing_cell_refinement 'SAINT (Bruker, 2009)'
_computing_data_collection 'APEX2 (Bruker, 2009)'
_computing_data_reduction 'SAINT (Bruker, 2009)'
_computing_molecular_graphics 'ORTEP-3 for Windows (Farrugia, 1997) and PLATON (Spek, 2009)'
_computing_publication_material
;
WinGX (Farrugia, 1999) and PLATON (Spek, 2009)
;
_computing_structure_refinement 'SHELXL97 (Sheldrick, 2008)'
_computing_structure_solution 'SHELXS97 (Sheldrick, 2008)'
_diffrn_ambient_temperature 296(2)
_diffrn_detector_area_resol_mean 7.60
_diffrn_measured_fraction_theta_full 0.988
_diffrn_measured_fraction_theta_max 0.988
_diffrn_measurement_device_type 'Bruker Kappa APEXII CCD'
_diffrn_measurement_method \w
_diffrn_radiation_monochromator graphite
_diffrn_radiation_source 'fine-focus sealed tube'
_diffrn_radiation_type MoK\a
_diffrn_radiation_wavelength 0.71073
_diffrn_reflns_av_R_equivalents 0.0443
_diffrn_reflns_av_sigmaI/netI 0.0692
_diffrn_reflns_limit_h_max 12
_diffrn_reflns_limit_h_min -12
_diffrn_reflns_limit_k_max 11
_diffrn_reflns_limit_k_min -12
_diffrn_reflns_limit_l_max 19
_diffrn_reflns_limit_l_min -24
_diffrn_reflns_number 7740
_diffrn_reflns_theta_full 26.00
_diffrn_reflns_theta_max 26.00
_diffrn_reflns_theta_min 2.87
_diffrn_standards_number 0
_exptl_absorpt_coefficient_mu 0.344
_exptl_absorpt_correction_T_max 0.950
_exptl_absorpt_correction_T_min 0.942
_exptl_absorpt_correction_type multi-scan
_exptl_absorpt_process_details '(SADABS; Bruker, 2005)'
_exptl_crystal_colour 'light yellow'
_exptl_crystal_density_diffrn 1.389
_exptl_crystal_density_method 'not measured'
_exptl_crystal_description needle
_exptl_crystal_F_000 880
_exptl_crystal_size_max 0.30
_exptl_crystal_size_mid 0.15
_exptl_crystal_size_min 0.14
_refine_diff_density_max 0.183
_refine_diff_density_min -0.166
_refine_ls_abs_structure_details 'Flack (1983), 1307 Friedel pairs'
_refine_ls_abs_structure_Flack 0.73(9)
_refine_ls_goodness_of_fit_ref 1.003
_refine_ls_hydrogen_treatment constr
_refine_ls_matrix_type full
_refine_ls_number_parameters 254
_refine_ls_number_reflns 3355
_refine_ls_number_restraints 1
_refine_ls_restrained_S_all 1.003
_refine_ls_R_factor_all 0.0965
_refine_ls_R_factor_gt 0.0499
_refine_ls_shift/su_max 0.000
_refine_ls_shift/su_mean 0.000
_refine_ls_structure_factor_coef Fsqd
_refine_ls_weighting_details 'calc w=1/[\s^2^(Fo^2^)+(0.0530P)^2^] where P=(Fo^2^+2Fc^2^)/3'
_refine_ls_weighting_scheme calc
_refine_ls_wR_factor_gt 0.1031
_refine_ls_wR_factor_ref 0.1201
_reflns_number_gt 2130
_reflns_number_total 3355
_reflns_threshold_expression I>2\s(I)
_cod_data_source_file gk2360.cif
_cod_data_source_block I
_cod_database_code 2229656
_cod_database_fobs_code 2229656

loop_
_symmetry_equiv_pos_site_id
_symmetry_equiv_pos_as_xyz
1 x,y,z
2 -x,-y,1/2+z
3 1/2-x,y,1/2+z
4 1/2+x,-y,z

loop_
_atom_site_type_symbol
_atom_site_label
_atom_site_fract_x
_atom_site_fract_y
_atom_site_fract_z
_atom_site_U_iso_or_equiv
_atom_site_adp_type
_atom_site_calc_flag
_atom_site_refinement_flags
_atom_site_occupancy
_atom_site_disorder_assembly
_atom_site_disorder_group
Cl Cl1 0.05268(12) -0.05719(13) 0.64742(7) 0.0730(4) Uani d . 1 . .
N N1 0.2266(4) -0.1211(3) 0.5585(2) 0.0563(10) Uani d . 1 . .
N N2 0.3221(4) -0.1007(3) 0.5124(2) 0.0540(10) Uani d . 1 . .
N N3 0.4576(4) 0.0479(3) 0.4564(2) 0.0564(10) Uani d . 1 . .
H H3A 0.4848 0.1290 0.4488 0.068 Uiso calc R 1 . .
N N4 0.5125(4) -0.0589(3) 0.4229(2) 0.0576(10) Uani d . 1 . .
C C1 0.3608(4) 0.0263(4) 0.5012(2) 0.0403(10) Uani d . 1 . .
C C2 0.3031(4) 0.1383(4) 0.5338(2) 0.0495(11) Uani d . 1 . .
H H2 0.3302 0.2261 0.5240 0.059 Uiso calc R 1 . .
C C3 0.2085(4) 0.1165(4) 0.5791(2) 0.0489(12) Uani d . 1 . .
H H3 0.1686 0.1871 0.6022 0.059 Uiso calc R 1 . .
C C4 0.1736(4) -0.0193(4) 0.5896(2) 0.0490(12) Uani d . 1 . .
C C5 0.5972(5) -0.0292(4) 0.3777(3) 0.0553(12) Uani d . 1 . .
C C6 0.6610(5) -0.1391(5) 0.3385(3) 0.0860(17) Uani d . 1 . .
H H6A 0.7147 -0.1958 0.3671 0.103 Uiso calc R 1 . .
H H6B 0.5955 -0.1954 0.3169 0.103 Uiso calc R 1 . .
C C7 0.7435(8) -0.0690(6) 0.2881(4) 0.112(3) Uani d . 1 . .
H H7A 0.8349 -0.0934 0.2945 0.134 Uiso calc R 1 . .
H H7B 0.7175 -0.0972 0.2436 0.134 Uiso calc R 1 . .
C C8 0.7283(7) 0.0760(6) 0.2945(4) 0.101(2) Uani d . 1 . .
H H8A 0.6859 0.1125 0.2551 0.121 Uiso calc R 1 . .
H H8B 0.8137 0.1187 0.2991 0.121 Uiso calc R 1 . .
C C9 0.6450(4) 0.1042(4) 0.3559(2) 0.0574(12) Uani d . 1 . .
H H9A 0.6972 0.1466 0.3906 0.069 Uiso calc R 1 . .
H H9B 0.5720 0.1634 0.3449 0.069 Uiso calc R 1 . .
Cl Cl2 0.72267(11) 0.48307(11) -0.15057(7) 0.0678(4) Uani d . 1 . .
N N5 0.5643(3) 0.6264(3) -0.07810(19) 0.0544(10) Uani d . 1 . .
N N6 0.4710(3) 0.6489(3) -0.03214(19) 0.0512(9) Uani d . 1 . .
N N7 0.3193(3) 0.5761(3) 0.04280(19) 0.0527(10) Uani d . 1 . .
H H7 0.2969 0.6590 0.0495 0.063 Uiso calc R 1 . .
N N8 0.2597(4) 0.4729(3) 0.0777(2) 0.0555(11) Uani d . 1 . .
C C10 0.4144(4) 0.5451(4) -0.0025(2) 0.0444(11) Uani d . 1 . .
C C11 0.4524(4) 0.4099(4) -0.0162(2) 0.0471(11) Uani d . 1 . .
H H11 0.4124 0.3377 0.0057 0.056 Uiso calc R 1 . .
C C12 0.5459(4) 0.3885(4) -0.0607(2) 0.0466(11) Uani d . 1 . .
H H12 0.5744 0.3014 -0.0710 0.056 Uiso calc R 1 . .
C C13 0.6001(4) 0.5023(4) -0.0916(2) 0.0464(11) Uani d . 1 . .
C C14 0.1787(4) 0.5052(4) 0.1230(3) 0.0533(12) Uani d . 1 . .
C C15 0.1343(4) 0.6416(4) 0.1458(3) 0.0658(12) Uani d . 1 . .
H H15A 0.0928 0.6908 0.1096 0.079 Uiso calc R 1 . .
H H15B 0.2080 0.6943 0.1622 0.079 Uiso calc R 1 . .
C C16 0.0371(6) 0.6142(7) 0.2012(3) 0.105(2) Uani d . 1 . .
H H16A 0.0666 0.6569 0.2421 0.125 Uiso calc R 1 . .
H H16B -0.0480 0.6515 0.1896 0.125 Uiso calc R 1 . .
C C17 0.0264(7) 0.4674(7) 0.2109(4) 0.095(2) Uani d . 1 . .
H H17A 0.0509 0.4442 0.2562 0.114 Uiso calc R 1 . .
H H17B -0.0637 0.4389 0.2038 0.114 Uiso calc R 1 . .
C C18 0.1122(5) 0.3979(5) 0.1643(3) 0.0870(19) Uani d . 1 . .
H H18A 0.0617 0.3377 0.1359 0.104 Uiso calc R 1 . .
H H18B 0.1770 0.3446 0.1882 0.104 Uiso calc R 1 . .

loop_
_atom_site_aniso_label
_atom_site_aniso_U_11
_atom_site_aniso_U_22
_atom_site_aniso_U_33
_atom_site_aniso_U_12
_atom_site_aniso_U_13
_atom_site_aniso_U_23
Cl1 0.0700(7) 0.0779(9) 0.0711(9) -0.0235(6) 0.0072(8) 0.0036(8)
N1 0.068(3) 0.0344(19) 0.067(3) -0.0143(19) 0.000(2) -0.0021(19)
N2 0.069(2) 0.0250(17) 0.068(3) -0.0104(17) -0.008(2) -0.0068(17)
N3 0.077(3) 0.0236(18) 0.068(3) -0.0011(16) 0.011(2) -0.0014(18)
N4 0.070(3) 0.034(2) 0.068(3) 0.0026(17) 0.005(2) -0.0077(19)
C1 0.050(3) 0.029(2) 0.042(3) -0.0022(17) -0.005(2) -0.0016(18)
C2 0.065(3) 0.026(2) 0.057(3) 0.000(2) 0.003(3) 0.0006(19)
C3 0.057(3) 0.032(2) 0.058(3) 0.005(2) -0.006(3) -0.0003(19)
C4 0.050(3) 0.046(3) 0.052(3) -0.014(2) -0.010(2) 0.005(2)
C5 0.065(3) 0.039(3) 0.062(3) 0.008(2) 0.003(3) -0.002(2)
C6 0.100(4) 0.048(3) 0.110(5) 0.008(3) 0.035(4) -0.016(3)
C7 0.149(7) 0.072(4) 0.114(6) 0.012(4) 0.069(5) -0.006(4)
C8 0.117(6) 0.069(4) 0.119(6) 0.008(3) 0.056(5) 0.010(4)
C9 0.069(3) 0.051(3) 0.053(3) -0.003(2) 0.007(3) 0.000(2)
Cl2 0.0699(7) 0.0664(8) 0.0672(8) -0.0042(6) 0.0083(7) -0.0049(7)
N5 0.066(3) 0.035(2) 0.063(3) -0.0066(17) -0.002(2) 0.0023(17)
N6 0.061(2) 0.0271(18) 0.066(2) -0.0021(16) 0.001(2) -0.0045(17)
N7 0.061(2) 0.0283(18) 0.069(3) 0.0018(17) 0.006(2) -0.0037(18)
N8 0.063(2) 0.033(2) 0.070(3) -0.0065(18) 0.010(2) 0.0003(18)
C10 0.053(3) 0.028(2) 0.052(3) 0.0021(18) -0.005(2) -0.001(2)
C11 0.055(3) 0.025(2) 0.062(3) -0.0033(18) 0.001(3) 0.003(2)
C12 0.055(3) 0.026(2) 0.058(3) -0.0014(19) -0.004(3) -0.0035(19)
C13 0.052(2) 0.039(2) 0.048(3) -0.002(2) -0.008(2) -0.002(2)
C14 0.056(3) 0.045(3) 0.059(3) -0.001(2) 0.002(3) -0.004(2)
C15 0.071(3) 0.056(3) 0.071(3) 0.005(2) 0.001(3) -0.015(3)
C16 0.121(5) 0.075(5) 0.117(6) 0.010(4) 0.041(5) -0.012(4)
C17 0.108(5) 0.097(5) 0.079(5) 0.003(4) 0.017(4) -0.008(4)
C18 0.105(4) 0.057(3) 0.098(5) -0.006(3) 0.044(4) 0.006(3)

loop_
_atom_type_symbol
_atom_type_description
_atom_type_scat_dispersion_real
_atom_type_scat_dispersion_imag
_atom_type_scat_source
C C 0.0033 0.0016 'International Tables Vol C Tables 4.2.6.8 and 6.1.1.4'
H H 0.0000 0.0000 'International Tables Vol C Tables 4.2.6.8 and 6.1.1.4'
N N 0.0061 0.0033 'International Tables Vol C Tables 4.2.6.8 and 6.1.1.4'
Cl Cl 0.1484 0.1585 'International Tables Vol C Tables 4.2.6.8 and 6.1.1.4'

loop_
_geom_angle_atom_site_label_1
_geom_angle_atom_site_label_2
_geom_angle_atom_site_label_3
_geom_angle_site_symmetry_1
_geom_angle_site_symmetry_3
_geom_angle
_geom_angle_publ_flag
C4 N1 N2 . . 120.7(4) ?
C1 N2 N1 . . 117.7(3) ?
C1 N3 N4 . . 120.1(3) ?
C1 N3 H3A . . 119.9 ?
N4 N3 H3A . . 119.9 ?
C5 N4 N3 . . 116.3(4) ?
N2 C1 N3 . . 118.4(3) ?
N2 C1 C2 . . 122.4(4) ?
N3 C1 C2 . . 119.2(4) ?
C3 C2 C1 . . 119.1(4) ?
C3 C2 H2 . . 120.5 ?
C1 C2 H2 . . 120.5 ?
C2 C3 C4 . . 115.9(4) ?
C2 C3 H3 . . 122.0 ?
C4 C3 H3 . . 122.0 ?
N1 C4 C3 . . 124.2(4) ?
N1 C4 Cl1 . . 116.7(3) ?
C3 C4 Cl1 . . 119.1(4) ?
N4 C5 C9 . . 129.5(4) ?
N4 C5 C6 . . 119.9(4) ?
C9 C5 C6 . . 110.6(4) ?
C7 C6 C5 . . 105.4(4) ?
C7 C6 H6A . . 110.7 ?
C5 C6 H6A . . 110.7 ?
C7 C6 H6B . . 110.7 ?
C5 C6 H6B . . 110.7 ?
H6A C6 H6B . . 108.8 ?
C8 C7 C6 . . 109.9(5) ?
C8 C7 H7A . . 109.7 ?
C6 C7 H7A . . 109.7 ?
C8 C7 H7B . . 109.7 ?
C6 C7 H7B . . 109.7 ?
H7A C7 H7B . . 108.2 ?
C7 C8 C9 . . 108.2(5) ?
C7 C8 H8A . . 110.1 ?
C9 C8 H8A . . 110.1 ?
C7 C8 H8B . . 110.1 ?
C9 C8 H8B . . 110.1 ?
H8A C8 H8B . . 108.4 ?
C5 C9 C8 . . 105.1(4) ?
C5 C9 H9A . . 110.7 ?
C8 C9 H9A . . 110.7 ?
C5 C9 H9B . . 110.7 ?
C8 C9 H9B . . 110.7 ?
H9A C9 H9B . . 108.8 ?
C13 N5 N6 . . 119.6(3) ?
C10 N6 N5 . . 119.4(3) ?
C10 N7 N8 . . 119.1(3) ?
C10 N7 H7 . . 120.5 ?
N8 N7 H7 . . 120.5 ?
C14 N8 N7 . . 117.7(4) ?
N6 C10 N7 . . 115.9(4) ?
N6 C10 C11 . . 121.7(4) ?
N7 C10 C11 . . 122.3(4) ?
C12 C11 C10 . . 118.6(4) ?
C12 C11 H11 . . 120.7 ?
C10 C11 H11 . . 120.7 ?
C11 C12 C13 . . 117.1(4) ?
C11 C12 H12 . . 121.5 ?
C13 C12 H12 . . 121.5 ?
N5 C13 C12 . . 123.5(4) ?
N5 C13 Cl2 . . 116.5(3) ?
C12 C13 Cl2 . . 120.0(3) ?
N8 C14 C15 . . 130.1(4) ?
N8 C14 C18 . . 120.6(4) ?
C15 C14 C18 . . 109.3(4) ?
C14 C15 C16 . . 105.2(4) ?
C14 C15 H15A . . 110.7 ?
C16 C15 H15A . . 110.7 ?
C14 C15 H15B . . 110.7 ?
C16 C15 H15B . . 110.7 ?
H15A C15 H15B . . 108.8 ?
C17 C16 C15 . . 108.9(5) ?
C17 C16 H16A . . 109.9 ?
C15 C16 H16A . . 109.9 ?
C17 C16 H16B . . 109.9 ?
C15 C16 H16B . . 109.9 ?
H16A C16 H16B . . 108.3 ?
C18 C17 C16 . . 109.7(5) ?
C18 C17 H17A . . 109.7 ?
C16 C17 H17A . . 109.7 ?
C18 C17 H17B . . 109.7 ?
C16 C17 H17B . . 109.7 ?
H17A C17 H17B . . 108.2 ?
C17 C18 C14 . . 107.0(5) ?
C17 C18 H18A . . 110.3 ?
C14 C18 H18A . . 110.3 ?
C17 C18 H18B . . 110.3 ?
C14 C18 H18B . . 110.3 ?
H18A C18 H18B . . 108.6 ?

loop_
_geom_bond_atom_site_label_1
_geom_bond_atom_site_label_2
_geom_bond_site_symmetry_2
_geom_bond_distance
_geom_bond_publ_flag
Cl1 C4 . 1.732(5) ?
N1 C4 . 1.299(5) ?
N1 N2 . 1.357(5) ?
N2 C1 . 1.333(5) ?
N3 C1 . 1.351(5) ?
N3 N4 . 1.370(5) ?
N3 H3A . 0.8600 ?
N4 C5 . 1.285(6) ?
C1 C2 . 1.413(5) ?
C2 C3 . 1.341(6) ?
C2 H2 . 0.9300 ?
C3 C4 . 1.402(6) ?
C3 H3 . 0.9300 ?
C5 C9 . 1.470(6) ?
C5 C6 . 1.489(6) ?
C6 C7 . 1.485(8) ?
C6 H6A . 0.9700 ?
C6 H6B . 0.9700 ?
C7 C8 . 1.445(7) ?
C7 H7A . 0.9700 ?
C7 H7B . 0.9700 ?
C8 C9 . 1.522(8) ?
C8 H8A . 0.9700 ?
C8 H8B . 0.9700 ?
C9 H9A . 0.9700 ?
C9 H9B . 0.9700 ?
Cl2 C13 . 1.730(5) ?
N5 C13 . 1.306(5) ?
N5 N6 . 1.342(5) ?
N6 C10 . 1.317(5) ?
N7 C10 . 1.362(5) ?
N7 N8 . 1.377(5) ?
N7 H7 . 0.8600 ?
N8 C14 . 1.268(5) ?
C10 C11 . 1.416(5) ?
C11 C12 . 1.322(6) ?
C11 H11 . 0.9300 ?
C12 C13 . 1.397(6) ?
C12 H12 . 0.9300 ?
C14 C15 . 1.492(6) ?
C14 C18 . 1.504(7) ?
C15 C16 . 1.511(7) ?
C15 H15A . 0.9700 ?
C15 H15B . 0.9700 ?
C16 C17 . 1.466(9) ?
C16 H16A . 0.9700 ?
C16 H16B . 0.9700 ?
C17 C18 . 1.452(8) ?
C17 H17A . 0.9700 ?
C17 H17B . 0.9700 ?
C18 H18A . 0.9700 ?
C18 H18B . 0.9700 ?

loop_
_geom_hbond_atom_site_label_D
_geom_hbond_atom_site_label_H
_geom_hbond_atom_site_label_A
_geom_hbond_site_symmetry_A
_geom_hbond_distance_DH
_geom_hbond_distance_HA
_geom_hbond_distance_DA
_geom_hbond_angle_DHA
_geom_hbond_publ_flag
C2 H2 N5 2_665 0.93 2.73 3.500(6) 141 n
N3 H3A N5 2_665 0.86 2.52 3.295(5) 150 y
N3 H3A N6 2_665 0.86 2.27 3.088(5) 159 y
N7 H7 N1 3_564 0.86 2.19 3.041(5) 170 y
C12 H12 N4 2_654 0.93 2.55 3.323(5) 140 n

loop_
_geom_torsion_atom_site_label_1
_geom_torsion_atom_site_label_2
_geom_torsion_atom_site_label_3
_geom_torsion_atom_site_label_4
_geom_torsion_site_symmetry_1
_geom_torsion_site_symmetry_2
_geom_torsion_site_symmetry_3
_geom_torsion_site_symmetry_4
_geom_torsion
_geom_torsion_publ_flag
C4 N1 N2 C1 . . . . 1.3(6) ?
C1 N3 N4 C5 . . . . 175.2(4) ?
N1 N2 C1 N3 . . . . 178.8(4) ?
N1 N2 C1 C2 . . . . -2.2(6) ?
N4 N3 C1 N2 . . . . 0.8(6) ?
N4 N3 C1 C2 . . . . -178.2(4) ?
N2 C1 C2 C3 . . . . 2.1(6) ?
N3 C1 C2 C3 . . . . -178.9(4) ?
C1 C2 C3 C4 . . . . -0.9(6) ?
N2 N1 C4 C3 . . . . -0.1(6) ?
N2 N1 C4 Cl1 . . . . -180.0(3) ?
C2 C3 C4 N1 . . . . 0.0(6) ?
C2 C3 C4 Cl1 . . . . 179.8(3) ?
N3 N4 C5 C9 . . . . -0.2(7) ?
N3 N4 C5 C6 . . . . -179.5(4) ?
N4 C5 C6 C7 . . . . 175.6(6) ?
C9 C5 C6 C7 . . . . -3.9(7) ?
C5 C6 C7 C8 . . . . -1.7(8) ?
C6 C7 C8 C9 . . . . 6.3(9) ?
N4 C5 C9 C8 . . . . -171.9(6) ?
C6 C5 C9 C8 . . . . 7.5(6) ?
C7 C8 C9 C5 . . . . -8.4(7) ?
C13 N5 N6 C10 . . . . -1.8(6) ?
C10 N7 N8 C14 . . . . 174.9(4) ?
N5 N6 C10 N7 . . . . -179.1(3) ?
N5 N6 C10 C11 . . . . 2.2(6) ?
N8 N7 C10 N6 . . . . -177.4(4) ?
N8 N7 C10 C11 . . . . 1.4(6) ?
N6 C10 C11 C12 . . . . -1.0(6) ?
N7 C10 C11 C12 . . . . -179.7(4) ?
C10 C11 C12 C13 . . . . -0.4(6) ?
N6 N5 C13 C12 . . . . 0.2(6) ?
N6 N5 C13 Cl2 . . . . -179.1(3) ?
C11 C12 C13 N5 . . . . 0.9(6) ?
C11 C12 C13 Cl2 . . . . -179.8(3) ?
N7 N8 C14 C15 . . . . 0.4(7) ?
N7 N8 C14 C18 . . . . -178.5(4) ?
N8 C14 C15 C16 . . . . 179.9(5) ?
C18 C14 C15 C16 . . . . -1.1(6) ?
C14 C15 C16 C17 . . . . 0.7(6) ?
C15 C16 C17 C18 . . . . 0.0(8) ?
C16 C17 C18 C14 . . . . -0.6(7) ?
N8 C14 C18 C17 . . . . -179.8(5) ?
C15 C14 C18 C17 . . . . 1.1(6) ?
